data_7230618
loop_
_publ_author_name
'Voronin, Alexander P.'
'Volkova, Tatiana V.'
'Ilyukhin, Andrey B.'
'Trofimova, Tatiana P.'
'Perlovich, German L.'

_publ_section_title
;
 Structural and energetic aspects of adamantane and memantine derivatives
 of sulfonamide molecular crystals: experimental and theoretical
 characterisation
;
_journal_issue 25
_journal_name_full CrystEngComm
_journal_page_first 3476
_journal_paper_doi 10.1039/C8CE00426A
_journal_volume 20
_journal_year 2018
_chemical_formula_moiety 'C18 H24 N2 O4 S'
_chemical_formula_sum 'C18 H24 N2 O4 S'
_chemical_formula_weight 364.45
_space_group_IT_number 14
_space_group_name_Hall '-P 2ybc'
_space_group_name_H-M_alt 'P 1 21/c 1'
_symmetry_cell_setting monoclinic
_symmetry_Int_Tables_number 14
_symmetry_space_group_name_Hall '-P 2ybc'
_symmetry_space_group_name_H-M 'P 1 21/c 1'
_atom_sites_solution_hydrogens difmap
_audit_conform_dict_location ftp://ftp.iucr.org/pub/cif_core.dic
_audit_conform_dict_name cif_core.dic
_audit_conform_dict_version 2.4.3
_audit_creation_date 2017-12-09T12:38:25-00:00
_audit_creation_method 'WinGX routine CIF_UPDATE'
_audit_update_record
;
2017-12-09 deposited with the CCDC.
2018-05-11 downloaded from the CCDC.
;
_cell_angle_alpha 90
_cell_angle_beta 107.1010(10)
_cell_angle_gamma 90
_cell_formula_units_Z 4
_cell_length_a 10.5834(3)
_cell_length_b 15.2084(5)
_cell_length_c 11.6137(3)
_cell_measurement_reflns_used 7513
_cell_measurement_temperature 120(2)
_cell_measurement_theta_max 31.45
_cell_measurement_theta_min 2.27
_cell_volume 1786.66(9)
_computing_cell_refinement 'Bruker SAINT'
_computing_data_collection 'Bruker APEX2'
_computing_data_reduction 'Bruker SAINT'
_computing_molecular_graphics 'Bruker SHELXTL'
_computing_publication_material 'Bruker SHELXTL'
_computing_structure_refinement 'SHELXL-2016/6 (Sheldrick, 2016)'
_computing_structure_solution 'SHELXS-2016 (Sheldrick, 2015)'
_diffrn_ambient_temperature 120(2)
_diffrn_measured_fraction_theta_full 1
_diffrn_measured_fraction_theta_max 0.955
_diffrn_measurement_device_type 'Bruker APEX-II CCD'
_diffrn_measurement_method '\f and \w scans'
_diffrn_radiation_monochromator graphite
_diffrn_radiation_type MoK\a
_diffrn_radiation_wavelength 0.71073
_diffrn_reflns_av_R_equivalents 0.0333
_diffrn_reflns_av_unetI/netI 0.031
_diffrn_reflns_Laue_measured_fraction_full 1
_diffrn_reflns_Laue_measured_fraction_max 0.955
_diffrn_reflns_limit_h_max 15
_diffrn_reflns_limit_h_min -15
_diffrn_reflns_limit_k_max 22
_diffrn_reflns_limit_k_min -22
_diffrn_reflns_limit_l_max 14
_diffrn_reflns_limit_l_min -16
_diffrn_reflns_number 21605
_diffrn_reflns_point_group_measured_fraction_full 1
_diffrn_reflns_point_group_measured_fraction_max 0.955
_diffrn_reflns_theta_full 25.242
_diffrn_reflns_theta_max 31.508
_diffrn_reflns_theta_min 2.271
_diffrn_standards_number 0
_exptl_absorpt_coefficient_mu 0.207
_exptl_absorpt_correction_T_max 0.6481
_exptl_absorpt_correction_T_min 0.5501
_exptl_absorpt_correction_type multi-scan
_exptl_absorpt_process_details 'SADABS 2014/5'
_exptl_crystal_colour colourless
_exptl_crystal_density_diffrn 1.355
_exptl_crystal_description block
_exptl_crystal_F_000 776
_exptl_crystal_size_max 0.3
_exptl_crystal_size_mid 0.28
_exptl_crystal_size_min 0.24
_refine_diff_density_max 0.486
_refine_diff_density_min -0.337
_refine_diff_density_rms 0.06
_refine_ls_extinction_method none
_refine_ls_goodness_of_fit_ref 1.018
_refine_ls_hydrogen_treatment refall
_refine_ls_matrix_type full
_refine_ls_number_parameters 322
_refine_ls_number_reflns 5681
_refine_ls_number_restraints 0
_refine_ls_restrained_S_all 1.018
_refine_ls_R_factor_all 0.0484
_refine_ls_R_factor_gt 0.0394
_refine_ls_shift/su_max 0
_refine_ls_shift/su_mean 0
_refine_ls_structure_factor_coef Fsqd
_refine_ls_weighting_details 'w=1/[\s^2^(Fo^2^)+(0.0700P)^2^+0.4000P] where P=(Fo^2^+2Fc^2^)/3'
_refine_ls_weighting_scheme calc
_refine_ls_wR_factor_gt 0.1085
_refine_ls_wR_factor_ref 0.115
_reflns_Friedel_coverage 0
_reflns_number_gt 4776
_reflns_number_total 5681
_reflns_threshold_expression 'I > 2\s(I)'
_cod_data_source_file c8ce00426a2.cif
_cod_data_source_block 10
_cod_depositor_comments 'Adding full bibliography for 7230615--7230621.cif.'
_cod_original_sg_symbol_H-M 'P 21/c'
_cod_database_code 7230618

loop_
_symmetry_equiv_pos_as_xyz
'x, y, z'
'-x, y+1/2, -z+1/2'
'-x, -y, -z'
'x, -y-1/2, z-1/2'

loop_
_atom_site_label
_atom_site_type_symbol
_atom_site_fract_x
_atom_site_fract_y
_atom_site_fract_z
_atom_site_U_iso_or_equiv
_atom_site_adp_type
_atom_site_occupancy
_atom_site_site_symmetry_order
_atom_site_calc_flag
S1 S 0.16395(2) 0.08537(2) 0.10846(2) 0.01415(8) Uani 1 1 d
O1 O 0.05326(8) 0.10183(6) 0.00296(8) 0.01894(17) Uani 1 1 d
O2 O 0.28110(8) 0.13767(5) 0.12746(8) 0.01830(17) Uani 1 1 d
O3 O 0.02650(15) 0.19204(9) 0.61353(12) 0.0537(4) Uani 1 1 d
O4 O -0.14078(12) 0.10797(10) 0.53223(11) 0.0480(3) Uani 1 1 d
N1 N 0.19913(9) -0.01676(6) 0.10350(9) 0.01551(18) Uani 1 1 d
N2 N -0.03830(13) 0.14543(9) 0.53187(11) 0.0315(3) Uani 1 1 d
C1 C 0.10437(10) 0.10287(7) 0.23483(10) 0.0163(2) Uani 1 1 d
C2 C -0.00016(12) 0.05151(8) 0.24733(12) 0.0223(2) Uani 1 1 d
C3 C -0.04768(12) 0.06597(9) 0.34498(12) 0.0248(3) Uani 1 1 d
C4 C 0.01120(12) 0.13088(8) 0.42701(11) 0.0228(2) Uani 1 1 d
C5 C 0.11442(13) 0.18261(8) 0.41601(12) 0.0250(3) Uani 1 1 d
C6 C 0.16127(12) 0.16788(8) 0.31777(11) 0.0218(2) Uani 1 1 d
C7 C 0.31733(10) -0.06340(7) 0.18199(10) 0.01363(19) Uani 1 1 d
C8 C 0.35224(12) -0.03443(8) 0.31413(10) 0.0196(2) Uani 1 1 d
C9 C 0.47030(13) -0.08902(8) 0.38869(11) 0.0222(2) Uani 1 1 d
C10 C 0.58887(12) -0.07290(8) 0.34173(12) 0.0224(2) Uani 1 1 d
C11 C 0.55608(11) -0.10181(8) 0.20938(11) 0.0189(2) Uani 1 1 d
C12 C 0.43599(11) -0.04893(8) 0.13426(10) 0.0171(2) Uani 1 1 d
C13 C 0.28119(11) -0.16112(8) 0.17321(12) 0.0210(2) Uani 1 1 d
C14 C 0.39883(11) -0.21651(7) 0.24759(12) 0.0212(2) Uani 1 1 d
C15 C 0.51812(12) -0.19969(8) 0.20130(11) 0.0206(2) Uani 1 1 d
C16 C 0.43447(13) -0.18662(9) 0.37878(11) 0.0243(3) Uani 1 1 d
C17 C 0.36328(16) -0.31409(9) 0.23762(19) 0.0396(4) Uani 1 1 d
C18 C 0.67432(14) -0.08660(11) 0.16183(16) 0.0338(3) Uani 1 1 d
H1 H 0.1304(18) -0.0482(12) 0.0722(16) 0.029(4) Uiso 1 1 d
H2 H -0.0408(17) 0.0078(11) 0.1890(16) 0.029(4) Uiso 1 1 d
H3 H -0.1161(19) 0.0306(13) 0.3561(17) 0.041(5) Uiso 1 1 d
H4 H 0.1541(17) 0.2279(12) 0.4741(16) 0.034(5) Uiso 1 1 d
H5 H 0.2350(16) 0.2013(11) 0.3096(15) 0.028(4) Uiso 1 1 d
H6 H 0.2742(16) -0.0427(11) 0.3451(16) 0.028(4) Uiso 1 1 d
H7 H 0.3765(15) 0.0292(10) 0.3214(14) 0.020(4) Uiso 1 1 d
H8 H 0.4909(18) -0.0724(12) 0.4745(17) 0.036(5) Uiso 1 1 d
H9 H 0.6659(16) -0.1087(11) 0.3903(15) 0.028(4) Uiso 1 1 d
H10 H 0.6151(16) -0.0091(11) 0.3480(15) 0.025(4) Uiso 1 1 d
H11 H 0.4589(16) 0.0141(11) 0.1349(15) 0.025(4) Uiso 1 1 d
H12 H 0.4101(15) -0.0681(11) 0.0509(15) 0.022(4) Uiso 1 1 d
H13 H 0.2607(16) -0.1790(11) 0.0893(15) 0.027(4) Uiso 1 1 d
H14 H 0.2049(16) -0.1698(11) 0.2017(15) 0.028(4) Uiso 1 1 d
H15 H 0.5002(16) -0.2219(11) 0.1194(16) 0.030(4) Uiso 1 1 d
H16 H 0.5950(16) -0.2363(11) 0.2510(15) 0.026(4) Uiso 1 1 d
H17 H 0.5073(18) -0.2227(13) 0.4266(17) 0.039(5) Uiso 1 1 d
H18 H 0.3585(18) -0.1995(12) 0.4131(16) 0.035(5) Uiso 1 1 d
H19 H 0.339(2) -0.3340(15) 0.150(2) 0.056(6) Uiso 1 1 d
H20 H 0.438(2) -0.3483(14) 0.2854(19) 0.051(6) Uiso 1 1 d
H21 H 0.288(2) -0.3244(14) 0.2698(19) 0.051(6) Uiso 1 1 d
H22 H 0.6506(19) -0.1089(13) 0.0811(18) 0.037(5) Uiso 1 1 d
H23 H 0.6915(19) -0.0245(14) 0.1584(19) 0.044(5) Uiso 1 1 d
H24 H 0.7509(18) -0.1171(12) 0.2117(17) 0.037(5) Uiso 1 1 d

loop_
_atom_site_aniso_label
_atom_site_aniso_U_11
_atom_site_aniso_U_22
_atom_site_aniso_U_33
_atom_site_aniso_U_23
_atom_site_aniso_U_13
_atom_site_aniso_U_12
S1 0.01173(12) 0.01379(13) 0.01593(14) 0.00001(9) 0.00251(9) -0.00047(8)
O1 0.0156(4) 0.0185(4) 0.0192(4) 0.0028(3) -0.0005(3) 0.0009(3)
O2 0.0150(4) 0.0178(4) 0.0220(4) -0.0013(3) 0.0052(3) -0.0036(3)
O3 0.0783(9) 0.0562(8) 0.0372(7) -0.0164(6) 0.0333(7) -0.0127(7)
O4 0.0387(6) 0.0754(9) 0.0386(7) 0.0028(6) 0.0250(5) 0.0003(6)
N1 0.0113(4) 0.0137(4) 0.0190(4) -0.0019(3) 0.0005(3) 0.0002(3)
N2 0.0377(6) 0.0351(6) 0.0272(6) 0.0061(5) 0.0182(5) 0.0105(5)
C1 0.0142(5) 0.0159(5) 0.0188(5) 0.0009(4) 0.0047(4) 0.0020(4)
C2 0.0170(5) 0.0241(6) 0.0263(6) -0.0030(5) 0.0074(4) -0.0037(4)
C3 0.0189(5) 0.0302(6) 0.0278(6) 0.0018(5) 0.0105(5) -0.0006(5)
C4 0.0248(6) 0.0247(6) 0.0216(6) 0.0035(4) 0.0111(5) 0.0083(4)
C5 0.0323(6) 0.0197(5) 0.0244(6) -0.0030(5) 0.0107(5) 0.0006(5)
C6 0.0247(6) 0.0184(5) 0.0234(6) -0.0025(4) 0.0089(5) -0.0029(4)
C7 0.0122(4) 0.0139(4) 0.0137(5) 0.0000(4) 0.0021(3) 0.0008(3)
C8 0.0229(5) 0.0214(5) 0.0142(5) -0.0011(4) 0.0051(4) 0.0058(4)
C9 0.0269(6) 0.0241(6) 0.0123(5) -0.0002(4) 0.0010(4) 0.0071(4)
C10 0.0184(5) 0.0205(5) 0.0223(6) 0.0000(4) -0.0035(4) 0.0006(4)
C11 0.0143(5) 0.0227(5) 0.0197(5) 0.0041(4) 0.0047(4) 0.0036(4)
C12 0.0154(5) 0.0203(5) 0.0158(5) 0.0035(4) 0.0049(4) 0.0025(4)
C13 0.0165(5) 0.0148(5) 0.0284(6) 0.0002(4) 0.0015(4) -0.0017(4)
C14 0.0200(5) 0.0137(5) 0.0278(6) 0.0023(4) 0.0039(4) 0.0008(4)
C15 0.0216(5) 0.0195(5) 0.0193(5) -0.0016(4) 0.0042(4) 0.0066(4)
C16 0.0270(6) 0.0258(6) 0.0220(6) 0.0104(5) 0.0101(5) 0.0069(5)
C17 0.0320(7) 0.0157(6) 0.0619(11) 0.0055(6) -0.0006(7) -0.0016(5)
C18 0.0203(6) 0.0437(9) 0.0414(9) 0.0166(7) 0.0150(6) 0.0087(5)

loop_
_atom_type_symbol
_atom_type_description
_atom_type_scat_dispersion_real
_atom_type_scat_dispersion_imag
_atom_type_scat_source
C C 0.0033 0.0016 'International Tables Vol C Tables 4.2.6.8 and 6.1.1.4'
H H 0 0 'International Tables Vol C Tables 4.2.6.8 and 6.1.1.4'
N N 0.0061 0.0033 'International Tables Vol C Tables 4.2.6.8 and 6.1.1.4'
O O 0.0106 0.006 'International Tables Vol C Tables 4.2.6.8 and 6.1.1.4'
S S 0.1246 0.1234 'International Tables Vol C Tables 4.2.6.8 and 6.1.1.4'

loop_
_geom_angle_atom_site_label_1
_geom_angle_atom_site_label_2
_geom_angle_atom_site_label_3
_geom_angle
O2 S1 O1 118.85(5)
O2 S1 N1 110.10(5)
O1 S1 N1 106.03(5)
O2 S1 C1 106.86(5)
O1 S1 C1 106.12(5)
N1 S1 C1 108.49(5)
C7 N1 S1 126.91(7)
C7 N1 H1 116.6(12)
S1 N1 H1 112.3(12)
O3 N2 O4 124.24(13)
O3 N2 C4 118.24(13)
O4 N2 C4 117.50(13)
C6 C1 C2 121.44(11)
C6 C1 S1 119.48(9)
C2 C1 S1 119.07(9)
C3 C2 C1 119.04(12)
C3 C2 H2 119.6(10)
C1 C2 H2 121.4(10)
C4 C3 C2 118.50(12)
C4 C3 H3 121.4(12)
C2 C3 H3 120.0(12)
C5 C4 C3 123.34(12)
C5 C4 N2 118.19(12)
C3 C4 N2 118.47(12)
C4 C5 C6 117.82(12)
C4 C5 H4 122.2(10)
C6 C5 H4 120.0(10)
C1 C6 C5 119.87(11)
C1 C6 H5 120.5(10)
C5 C6 H5 119.6(10)
N1 C7 C12 109.88(9)
N1 C7 C13 105.82(8)
C12 C7 C13 109.33(9)
N1 C7 C8 112.74(9)
C12 C7 C8 109.83(9)
C13 C7 C8 109.12(9)
C7 C8 C9 108.98(9)
C7 C8 H6 110.0(10)
C9 C8 H6 110.4(10)
C7 C8 H7 110.1(9)
C9 C8 H7 109.3(9)
H6 C8 H7 108.1(13)
C10 C9 C16 109.92(10)
C10 C9 C8 109.21(10)
C16 C9 C8 109.85(10)
C10 C9 H8 111.0(11)
C16 C9 H8 107.5(11)
C8 C9 H8 109.4(10)
C9 C10 C11 110.09(10)
C9 C10 H9 109.2(10)
C11 C10 H9 108.3(10)
C9 C10 H10 111.5(9)
C11 C10 H10 108.9(9)
H9 C10 H10 108.8(13)
C18 C11 C10 110.51(11)
C18 C11 C15 110.60(11)
C10 C11 C15 108.42(10)
C18 C11 C12 110.11(10)
C10 C11 C12 108.86(10)
C15 C11 C12 108.28(9)
C7 C12 C11 110.38(9)
C7 C12 H11 111.3(9)
C11 C12 H11 110.0(9)
C7 C12 H12 107.3(9)
C11 C12 H12 110.6(9)
H11 C12 H12 107.2(14)
C7 C13 C14 110.41(9)
C7 C13 H13 108.4(10)
C14 C13 H13 108.3(10)
C7 C13 H14 109.1(10)
C14 C13 H14 110.6(10)
H13 C13 H14 110.0(13)
C17 C14 C16 110.36(12)
C17 C14 C15 110.23(12)
C16 C14 C15 108.25(10)
C17 C14 C13 110.39(10)
C16 C14 C13 108.57(10)
C15 C14 C13 108.99(10)
C14 C15 C11 111.58(9)
C14 C15 H15 109.9(10)
C11 C15 H15 111.6(10)
C14 C15 H16 108.3(9)
C11 C15 H16 110.2(9)
H15 C15 H16 105.0(14)
C14 C16 C9 110.32(10)
C14 C16 H17 108.8(11)
C9 C16 H17 111.5(11)
C14 C16 H18 110.0(10)
C9 C16 H18 111.4(11)
H17 C16 H18 104.7(15)
C14 C17 H19 110.4(13)
C14 C17 H20 109.6(13)
H19 C17 H20 109.6(18)
C14 C17 H21 109.6(13)
H19 C17 H21 109.6(17)
H20 C17 H21 107.9(17)
C11 C18 H22 107.0(11)
C11 C18 H23 110.4(12)
H22 C18 H23 107.7(17)
C11 C18 H24 110.1(11)
H22 C18 H24 110.5(16)
H23 C18 H24 111.1(16)

loop_
_geom_bond_atom_site_label_1
_geom_bond_atom_site_label_2
_geom_bond_distance
S1 O2 1.4344(8)
S1 O1 1.4464(8)
S1 N1 1.6022(10)
S1 C1 1.7795(12)
O3 N2 1.2205(18)
O4 N2 1.2262(17)
N1 C7 1.4928(13)
N1 H1 0.857(18)
N2 C4 1.4770(16)
C1 C6 1.3881(16)
C1 C2 1.3961(16)
C2 C3 1.3868(18)
C2 H2 0.957(17)
C3 C4 1.3861(19)
C3 H3 0.94(2)
C4 C5 1.3824(18)
C5 C6 1.3894(18)
C5 H4 0.969(18)
C6 H5 0.959(17)
C7 C12 1.5304(15)
C7 C13 1.5305(15)
C7 C8 1.5338(15)
C8 C9 1.5375(16)
C8 H6 1.001(17)
C8 H7 0.998(16)
C9 C10 1.5280(19)
C9 C16 1.5280(18)
C9 H8 0.988(19)
C10 C11 1.5371(18)
C10 H9 1.005(16)
C10 H10 1.006(16)
C11 C18 1.5267(17)
C11 C15 1.5376(17)
C11 C12 1.5398(15)
C12 H11 0.989(17)
C12 H12 0.971(16)
C13 C14 1.5406(16)
C13 H13 0.972(17)
C13 H14 0.967(16)
C14 C17 1.5270(18)
C14 C16 1.5272(19)
C14 C15 1.5321(17)
C15 H15 0.974(17)
C15 H16 1.014(16)
C16 H17 0.976(19)
C16 H18 1.016(18)
C17 H19 1.02(2)
C17 H20 0.97(2)
C17 H21 0.98(2)
C18 H22 0.96(2)
C18 H23 0.96(2)
C18 H24 0.965(19)

loop_
_geom_hbond_atom_site_label_D
_geom_hbond_atom_site_label_H
_geom_hbond_atom_site_label_A
_geom_hbond_distance_DH
_geom_hbond_distance_HA
_geom_hbond_distance_DA
_geom_hbond_angle_DHA
_geom_hbond_site_symmetry_A
N1 H1 O1 0.857(18) 2.051(18) 2.8975(12) 169.2(17) 3
C8 H6 O4 1.001(17) 2.488(18) 3.4339(17) 157.4(13) 3_556
C12 H11 O2 0.989(17) 2.642(16) 3.2666(14) 121.2(12) .

loop_
_geom_torsion_atom_site_label_1
_geom_torsion_atom_site_label_2
_geom_torsion_atom_site_label_3
_geom_torsion_atom_site_label_4
_geom_torsion
O2 S1 N1 C7 40.85(11)
O1 S1 N1 C7 170.61(9)
C1 S1 N1 C7 -75.77(10)
O2 S1 C1 C6 8.72(11)
O1 S1 C1 C6 -119.04(10)
N1 S1 C1 C6 127.40(10)
O2 S1 C1 C2 -172.18(9)
O1 S1 C1 C2 60.06(10)
N1 S1 C1 C2 -53.50(11)
C6 C1 C2 C3 -0.08(19)
S1 C1 C2 C3 -179.16(10)
C1 C2 C3 C4 -0.30(19)
C2 C3 C4 C5 0.6(2)
C2 C3 C4 N2 -179.19(11)
O3 N2 C4 C5 -11.43(19)
O4 N2 C4 C5 170.23(13)
O3 N2 C4 C3 168.34(14)
O4 N2 C4 C3 -10.01(19)
C3 C4 C5 C6 -0.4(2)
N2 C4 C5 C6 179.35(11)
C2 C1 C6 C5 0.23(19)
S1 C1 C6 C5 179.31(10)
C4 C5 C6 C1 0.00(19)
S1 N1 C7 C12 -81.86(11)
S1 N1 C7 C13 160.21(9)
S1 N1 C7 C8 41.01(13)
N1 C7 C8 C9 177.21(9)
C12 C7 C8 C9 -59.90(12)
C13 C7 C8 C9 59.94(12)
C7 C8 C9 C10 60.73(12)
C7 C8 C9 C16 -59.88(13)
C16 C9 C10 C11 59.50(13)
C8 C9 C10 C11 -61.08(13)
C9 C10 C11 C18 -179.58(10)
C9 C10 C11 C15 -58.21(12)
C9 C10 C11 C12 59.38(12)
N1 C7 C12 C11 -176.18(9)
C13 C7 C12 C11 -60.45(12)
C8 C7 C12 C11 59.25(12)
C18 C11 C12 C7 -179.62(11)
C10 C11 C12 C7 -58.34(12)
C15 C11 C12 C7 59.34(12)
N1 C7 C13 C14 177.88(10)
C12 C7 C13 C14 59.59(13)
C8 C7 C13 C14 -60.55(12)
C7 C13 C14 C17 -179.34(12)
C7 C13 C14 C16 59.56(13)
C7 C13 C14 C15 -58.14(13)
C17 C14 C15 C11 179.66(11)
C16 C14 C15 C11 -59.55(12)
C13 C14 C15 C11 58.36(13)
C18 C11 C15 C14 -179.53(11)
C10 C11 C15 C14 59.16(12)
C12 C11 C15 C14 -58.80(12)
C17 C14 C16 C9 179.89(11)
C15 C14 C16 C9 59.17(12)
C13 C14 C16 C9 -59.00(13)
C10 C9 C16 C14 -60.15(13)
C8 C9 C16 C14 60.04(13)
